data_1573218
loop_
_publ_author_name
'Chen, Jingwen'
'Zhou, Kang'
'Li, Jingbai'
'Xu, Guozhong'
'Hei, Xiuze'
'Li, Jing'

_publ_section_title
;
 Strongly Photoluminescent and Radioluminescent Copper(I) Iodide Hybrid
 Materials Made of Coordinated Ionic Chains
;
_journal_name_full 'Chemical Science'
_journal_paper_doi 10.1039/D4SC06242F
_journal_year 2024
_chemical_formula_moiety 'C32 H44 Cu4 I6 N8 O2, C2 H3 N'
_chemical_formula_sum 'C34 H47 Cu4 I6 N9 O2'
_chemical_formula_weight 1629.36
_space_group_crystal_system triclinic
_space_group_IT_number 2
_space_group_name_Hall '-P 1'
_space_group_name_H-M_alt 'P -1'
_atom_sites_solution_hydrogens geom
_atom_sites_solution_primary dual
_audit_creation_date 2023-12-14
_audit_creation_method
;
Olex2 1.3
(compiled 2020.11.12 svn.r5f609507 for OlexSys, GUI svn.r6408)
;
_audit_update_record
;
2024-07-31 deposited with the CCDC.	2024-11-18 downloaded from the CCDC.
;
_cell_angle_alpha 73.930(6)
_cell_angle_beta 67.168(5)
_cell_angle_gamma 71.862(6)
_cell_formula_units_Z 1
_cell_length_a 10.1107(15)
_cell_length_b 11.2297(18)
_cell_length_c 11.9172(17)
_cell_measurement_reflns_used 9990
_cell_measurement_temperature 200.0
_cell_measurement_theta_max 28.162
_cell_measurement_theta_min 2.246
_cell_volume 1166.1(3)
_computing_cell_refinement 'SAINT V8.38A (Bruker, 2018)'
_computing_data_reduction 'SAINT V8.38A (Bruker, 2018)'
_computing_molecular_graphics 'Olex2 1.3 (Dolomanov et al., 2009)'
_computing_publication_material 'Olex2 1.3 (Dolomanov et al., 2009)'
_computing_structure_refinement 'SHELXL 2017/1 (Sheldrick, 2015)'
_computing_structure_solution 'SHELXT 2014/5 (Sheldrick, 2014)'
_diffrn_ambient_temperature 200.0
_diffrn_measured_fraction_theta_full 0.999
_diffrn_measured_fraction_theta_max 0.996
_diffrn_measurement_device_type 'Bruker APEX-II CCD'
_diffrn_measurement_method '\f and \w scans'
_diffrn_radiation_type MoK\a
_diffrn_radiation_wavelength 0.71073
_diffrn_reflns_av_R_equivalents 0.0473
_diffrn_reflns_av_unetI/netI 0.0384
_diffrn_reflns_Laue_measured_fraction_full 0.999
_diffrn_reflns_Laue_measured_fraction_max 0.996
_diffrn_reflns_limit_h_max 13
_diffrn_reflns_limit_h_min -13
_diffrn_reflns_limit_k_max 14
_diffrn_reflns_limit_k_min -14
_diffrn_reflns_limit_l_max 15
_diffrn_reflns_limit_l_min -15
_diffrn_reflns_number 25365
_diffrn_reflns_point_group_measured_fraction_full 0.999
_diffrn_reflns_point_group_measured_fraction_max 0.996
_diffrn_reflns_theta_full 25.242
_diffrn_reflns_theta_max 28.345
_diffrn_reflns_theta_min 1.884
_diffrn_source_current 1.0
_diffrn_source_power 0.05
_diffrn_source_voltage 50.0
_diffrn_standards_number 0
_exptl_absorpt_coefficient_mu 5.811
_exptl_absorpt_correction_T_max 0.7457
_exptl_absorpt_correction_T_min 0.4897
_exptl_absorpt_correction_type multi-scan
_exptl_absorpt_process_details
;
SADABS-2016/2 (Bruker,2016/2) was used for absorption correction.
wR2(int) was 0.0919 before and 0.0577 after correction.
The Ratio of minimum to maximum transmission is 0.6567.
The \l/2 correction factor is Not present.
;
_exptl_crystal_colour yellow
_exptl_crystal_colour_primary yellow
_exptl_crystal_density_diffrn 2.320
_exptl_crystal_description block
_exptl_crystal_F_000 764
_exptl_crystal_size_max 0.12
_exptl_crystal_size_mid 0.1
_exptl_crystal_size_min 0.08
_refine_diff_density_max 1.172
_refine_diff_density_min -1.140
_refine_diff_density_rms 0.160
_refine_ls_extinction_method none
_refine_ls_goodness_of_fit_ref 1.150
_refine_ls_hydrogen_treatment constr
_refine_ls_matrix_type full
_refine_ls_number_parameters 263
_refine_ls_number_reflns 5799
_refine_ls_number_restraints 103
_refine_ls_restrained_S_all 1.186
_refine_ls_R_factor_all 0.0554
_refine_ls_R_factor_gt 0.0436
_refine_ls_shift/su_max 0.001
_refine_ls_shift/su_mean 0.000
_refine_ls_structure_factor_coef Fsqd
_refine_ls_weighting_details 'w=1/[\s^2^(Fo^2^)+(0.0219P)^2^+6.2750P] where P=(Fo^2^+2Fc^2^)/3'
_refine_ls_weighting_scheme calc
_refine_ls_wR_factor_gt 0.0969
_refine_ls_wR_factor_ref 0.1023
_reflns_Friedel_coverage 0.000
_reflns_number_gt 4857
_reflns_number_total 5799
_reflns_threshold_expression 'I > 2\s(I)'
_cod_data_source_file d4sc06242f2.cif
_cod_data_source_block 1683_hxz_0m
_cod_database_code 1573218
_shelx_shelxl_version_number 2017/1
_shelx_space_group_comment
;
The symmetry employed for this shelxl refinement is uniquely defined
by the following loop, which should always be used as a source of
symmetry information in preference to the above space-group names.
They are only intended as comments.
;
_shelx_estimated_absorpt_t_max 0.654
_shelx_estimated_absorpt_t_min 0.542
_olex2_refinement_description
;
1. Fixed Uiso
 At 1.2 times of:
  All C(H) groups, All C(H,H) groups
 At 1.5 times of:
  All C(H,H,H) groups
2. Restrained distances
 N5-C18
 1.16 with sigma of 0.02
 C18-C17
 1.46 with sigma of 0.02
 N5-C17
 2.62 with sigma of 0.02
 O1-C14
 1.43 with sigma of 0.01
3. Rigid bond restraints
 O1, N4, C10, C11, C12, C13, C14, C15, C16
 with sigma for 1-2 distances of 0.02 and sigma for 1-3 distances of 0.04
 N5, C17, C18
 with sigma for 1-2 distances of 0.01 and sigma for 1-3 distances of 0.01
4. Uiso/Uaniso restraints and constraints
N5 \\sim C17 \\sim C18: within 2A with sigma of 0.04 and sigma for terminal
atoms of 0.08 within 2A
O1 \\sim N4 \\sim C10 \\sim C11 \\sim C12 \\sim C13 \\sim C14 \\sim C15 \\sim
C16: within 2A with sigma of 0.01 and sigma for terminal atoms of 0.02 within 2A
5. Others
 Fixed Sof: N5(0.5) C17(0.5) H17A(0.5) H17B(0.5) H17C(0.5) C18(0.5)
6.a Ternary CH refined with riding coordinates:
 C14(H14), C16(H16)
6.b Secondary CH2 refined with riding coordinates:
 C7(H7A,H7B), C8(H8A,H8B), C9(H9A,H9B), C10(H10A,H10B), C11(H11A,H11B),
 C12(H12A,H12B), C13(H13A,H13B), C15(H15A,H15B)
6.c Aromatic/amide H refined with riding coordinates:
 C2(H2), C3(H3), C4(H4), C5(H5)
6.d Idealised Me refined as rotating group:
 C17(H17A,H17B,H17C)
;
_olex2_submission_special_instructions 'No special instructions were received'

loop_
_space_group_symop_operation_xyz
'x, y, z'
'-x, -y, -z'

loop_
_atom_site_label
_atom_site_type_symbol
_atom_site_fract_x
_atom_site_fract_y
_atom_site_fract_z
_atom_site_U_iso_or_equiv
_atom_site_adp_type
_atom_site_occupancy
_atom_site_site_symmetry_order
_atom_site_calc_flag
_atom_site_refinement_flags_posn
_atom_site_refinement_flags_adp
_atom_site_refinement_flags_occupancy
_atom_site_disorder_assembly
_atom_site_disorder_group
I1 I -0.13131(4) 0.70486(4) 1.01328(4) 0.03994(11) Uani 1 1 d . . . . .
I2 I 0.08462(5) 0.55815(5) 0.66424(4) 0.04560(13) Uani 1 1 d . . . . .
I3 I 0.54728(5) 0.30538(5) 0.60571(4) 0.04535(12) Uani 1 1 d . . . . .
Cu1 Cu 0.09134(9) 0.54132(8) 0.88850(7) 0.04065(19) Uani 1 1 d . . . . .
Cu2 Cu 0.37364(10) 0.53603(9) 0.60355(8) 0.0457(2) Uani 1 1 d . . . . .
O1 O 0.9707(18) 1.0969(17) 0.3600(16) 0.224(6) Uani 1 1 d D U . . .
N1 N 0.2797(5) 0.5976(5) 0.8561(4) 0.0300(10) Uani 1 1 d . . . . .
N2 N 0.3881(5) 0.5936(5) 0.7513(4) 0.0305(10) Uani 1 1 d . . . . .
N3 N 0.5025(5) 0.6225(5) 0.7618(4) 0.0294(10) Uani 1 1 d . . . . .
N4 N 0.8277(7) 0.8646(6) 0.3921(5) 0.0472(13) Uani 1 1 d . U . . .
C1 C 0.3223(6) 0.6299(5) 0.9382(5) 0.0286(11) Uani 1 1 d . . . . .
C2 C 0.2500(6) 0.6412(6) 1.0629(5) 0.0343(13) Uani 1 1 d . . . . .
H2 H 0.152159 0.630259 1.105226 0.041 Uiso 1 1 calc R U . . .
C3 C 0.3273(7) 0.6686(6) 1.1201(6) 0.0369(13) Uani 1 1 d . . . . .
H3 H 0.281186 0.678718 1.204221 0.044 Uiso 1 1 calc R U . . .
C4 C 0.4745(7) 0.6827(7) 1.0585(6) 0.0396(14) Uani 1 1 d . . . . .
H4 H 0.524264 0.699748 1.103411 0.047 Uiso 1 1 calc R U . . .
C5 C 0.5473(7) 0.6726(6) 0.9369(5) 0.0348(13) Uani 1 1 d . . . . .
H5 H 0.645128 0.683807 0.895270 0.042 Uiso 1 1 calc R U . . .
C6 C 0.4672(6) 0.6444(5) 0.8773(5) 0.0272(11) Uani 1 1 d . . . . .
C7 C 0.6422(6) 0.6234(6) 0.6587(5) 0.0344(13) Uani 1 1 d . . . . .
H7A H 0.651043 0.569695 0.601618 0.041 Uiso 1 1 calc R U . . .
H7B H 0.725386 0.586179 0.691363 0.041 Uiso 1 1 calc R U . . .
C8 C 0.6519(7) 0.7565(6) 0.5880(6) 0.0389(14) Uani 1 1 d . . . . .
H8A H 0.646146 0.810946 0.643175 0.047 Uiso 1 1 calc R U . . .
H8B H 0.569754 0.795010 0.554084 0.047 Uiso 1 1 calc R U . . .
C9 C 0.7988(8) 0.7455(7) 0.4837(7) 0.0502(18) Uani 1 1 d . . . . .
H9A H 0.878218 0.712493 0.521003 0.060 Uiso 1 1 calc R U . . .
H9B H 0.806729 0.680999 0.437757 0.060 Uiso 1 1 calc R U . . .
C10 C 0.7310(12) 0.8997(11) 0.3152(10) 0.090(3) Uani 1 1 d . U . . .
H10A H 0.626637 0.914815 0.369370 0.108 Uiso 1 1 calc R U . . .
H10B H 0.750117 0.827846 0.273816 0.108 Uiso 1 1 calc R U . . .
C11 C 0.7568(14) 1.0202(13) 0.2161(12) 0.116(4) Uani 1 1 d . U . . .
H11A H 0.667256 1.090180 0.232540 0.140 Uiso 1 1 calc R U . . .
H11B H 0.780090 1.002346 0.132833 0.140 Uiso 1 1 calc R U . . .
C12 C 0.9774(11) 0.8377(10) 0.3017(10) 0.104(4) Uani 1 1 d . U . . .
H12A H 0.988491 0.764411 0.265326 0.125 Uiso 1 1 calc R U . . .
H12B H 1.049693 0.812468 0.345931 0.125 Uiso 1 1 calc R U . . .
C13 C 1.0131(12) 0.9459(10) 0.2003(11) 0.102(4) Uani 1 1 d . U . . .
H13A H 1.031113 0.923402 0.120089 0.122 Uiso 1 1 calc R U . . .
H13B H 1.103631 0.965643 0.196814 0.122 Uiso 1 1 calc R U . . .
C14 C 0.8360(16) 1.0901(12) 0.3432(13) 0.120(3) Uani 1 1 d D U . . .
H14 H 0.757231 1.170462 0.352296 0.144 Uiso 1 1 calc R U . . .
C15 C 0.7955(15) 0.9795(10) 0.4459(10) 0.096(3) Uani 1 1 d . U . . .
H15A H 0.852817 0.961482 0.502158 0.115 Uiso 1 1 calc R U . . .
H15B H 0.689376 1.001659 0.494526 0.115 Uiso 1 1 calc R U . . .
C16 C 0.8878(13) 1.0585(10) 0.2228(11) 0.097(3) Uani 1 1 d . U . . .
H16 H 0.911752 1.134097 0.157613 0.116 Uiso 1 1 calc R U . . .
N5 N 0.631(6) 0.970(3) 0.744(4) 0.24(2) Uani 0.5 1 d D U P A -1
C17 C 0.501(19) 0.994(15) 0.975(6) 0.18(3) Uani 0.5 1 d D U P A -1
H17A H 0.406646 0.969464 1.002403 0.266 Uiso 0.5 1 calc R U P A -1
H17B H 0.482062 1.081516 0.987155 0.266 Uiso 0.5 1 calc R U P A -1
H17C H 0.561658 0.936322 1.024170 0.266 Uiso 0.5 1 calc R U P A -1
C18 C 0.577(5) 0.987(3) 0.845(4) 0.156(14) Uani 0.5 1 d D U P A -1

loop_
_atom_site_aniso_label
_atom_site_aniso_U_11
_atom_site_aniso_U_22
_atom_site_aniso_U_33
_atom_site_aniso_U_23
_atom_site_aniso_U_13
_atom_site_aniso_U_12
I1 0.0309(2) 0.0373(2) 0.0476(2) -0.00377(18) -0.01002(17) -0.00952(16)
I2 0.0426(2) 0.0605(3) 0.0407(2) -0.0080(2) -0.01912(19) -0.0153(2)
I3 0.0548(3) 0.0489(3) 0.0305(2) -0.00294(18) -0.01329(18) -0.0142(2)
Cu1 0.0357(4) 0.0491(5) 0.0399(4) -0.0054(4) -0.0103(3) -0.0185(4)
Cu2 0.0485(5) 0.0565(5) 0.0353(4) -0.0091(4) -0.0136(4) -0.0157(4)
O1 0.225(12) 0.205(12) 0.251(13) 0.000(11) -0.084(11) -0.089(11)
N1 0.028(2) 0.037(3) 0.025(2) -0.003(2) -0.0066(18) -0.012(2)
N2 0.032(2) 0.039(3) 0.023(2) -0.0016(19) -0.0072(19) -0.018(2)
N3 0.028(2) 0.038(3) 0.022(2) 0.0000(19) -0.0066(18) -0.014(2)
N4 0.046(3) 0.044(3) 0.043(3) -0.004(2) 0.002(2) -0.024(2)
C1 0.028(3) 0.032(3) 0.028(3) -0.004(2) -0.011(2) -0.008(2)
C2 0.027(3) 0.042(3) 0.031(3) -0.009(3) -0.006(2) -0.006(2)
C3 0.036(3) 0.044(4) 0.032(3) -0.014(3) -0.011(2) -0.005(3)
C4 0.039(3) 0.048(4) 0.039(3) -0.009(3) -0.019(3) -0.011(3)
C5 0.034(3) 0.042(3) 0.034(3) -0.006(3) -0.015(2) -0.013(3)
C6 0.029(3) 0.027(3) 0.026(2) -0.004(2) -0.008(2) -0.009(2)
C7 0.025(3) 0.043(3) 0.028(3) -0.001(2) -0.004(2) -0.010(2)
C8 0.041(3) 0.037(3) 0.033(3) -0.003(3) -0.002(3) -0.017(3)
C9 0.044(4) 0.035(4) 0.046(4) 0.008(3) 0.001(3) -0.008(3)
C10 0.087(5) 0.083(5) 0.084(5) 0.024(5) -0.022(4) -0.041(5)
C11 0.104(6) 0.096(6) 0.107(6) 0.038(5) -0.015(5) -0.041(5)
C12 0.070(5) 0.067(5) 0.088(5) 0.018(4) 0.033(4) -0.003(4)
C13 0.079(5) 0.067(5) 0.089(5) 0.018(5) 0.028(5) -0.021(4)
C14 0.139(7) 0.072(5) 0.112(6) 0.004(5) 0.009(6) -0.058(5)
C15 0.120(6) 0.071(5) 0.076(5) -0.013(4) 0.007(5) -0.046(5)
C16 0.095(5) 0.059(4) 0.094(5) 0.016(4) 0.012(5) -0.043(4)
N5 0.36(5) 0.09(2) 0.28(4) -0.09(3) -0.07(4) -0.05(3)
C17 0.23(4) 0.07(3) 0.24(4) -0.02(5) -0.10(7) -0.02(2)
C18 0.24(4) 0.039(13) 0.22(3) 0.01(2) -0.14(4) -0.02(2)

loop_
_atom_type_symbol
_atom_type_description
_atom_type_scat_dispersion_real
_atom_type_scat_dispersion_imag
_atom_type_scat_source
C C 0.0033 0.0016 'International Tables Vol C Tables 4.2.6.8 and 6.1.1.4'
H H 0.0000 0.0000 'International Tables Vol C Tables 4.2.6.8 and 6.1.1.4'
Cu Cu 0.3201 1.2651 'International Tables Vol C Tables 4.2.6.8 and 6.1.1.4'
I I -0.4742 1.8119 'International Tables Vol C Tables 4.2.6.8 and 6.1.1.4'
N N 0.0061 0.0033 'International Tables Vol C Tables 4.2.6.8 and 6.1.1.4'
O O 0.0106 0.0060 'International Tables Vol C Tables 4.2.6.8 and 6.1.1.4'

loop_
_geom_angle_atom_site_label_1
_geom_angle_atom_site_label_2
_geom_angle_atom_site_label_3
_geom_angle
_geom_angle_site_symmetry_1
_geom_angle_site_symmetry_3
_geom_angle_publ_flag
Cu1 I1 Cu1 60.95(3) . 2_567 ?
Cu1 I2 Cu2 81.88(3) . . ?
Cu2 I3 Cu2 65.87(3) 2_666 . ?
I1 Cu1 I1 119.05(3) . 2_567 ?
I1 Cu1 I2 112.03(3) . . ?
I1 Cu1 Cu1 59.30(3) 2_567 2_567 ?
I1 Cu1 Cu1 59.75(4) . 2_567 ?
I2 Cu1 I1 105.98(3) . 2_567 ?
I2 Cu1 Cu1 129.86(5) . 2_567 ?
N1 Cu1 I1 106.64(15) . . ?
N1 Cu1 I1 107.98(14) . 2_567 ?
N1 Cu1 I2 104.14(13) . . ?
N1 Cu1 Cu1 125.92(14) . 2_567 ?
I2 Cu2 Cu2 134.24(5) . 2_666 ?
I3 Cu2 I2 118.08(4) . . ?
I3 Cu2 I2 106.71(3) 2_666 . ?
I3 Cu2 I3 114.13(3) 2_666 . ?
I3 Cu2 Cu2 56.91(3) . 2_666 ?
I3 Cu2 Cu2 57.22(3) 2_666 2_666 ?
N2 Cu2 I2 103.12(13) . . ?
N2 Cu2 I3 111.80(13) . 2_666 ?
N2 Cu2 I3 102.41(15) . . ?
N2 Cu2 Cu2 122.61(14) . 2_666 ?
N2 N1 Cu1 122.2(4) . . ?
N2 N1 C1 108.8(4) . . ?
C1 N1 Cu1 128.5(4) . . ?
N1 N2 Cu2 121.1(3) . . ?
N1 N2 N3 108.9(4) . . ?
N3 N2 Cu2 129.9(4) . . ?
N2 N3 C6 110.0(4) . . ?
N2 N3 C7 121.4(5) . . ?
C6 N3 C7 128.6(5) . . ?
C10 N4 C9 108.9(6) . . ?
C10 N4 C15 105.2(9) . . ?
C12 N4 C9 109.7(6) . . ?
C12 N4 C10 103.3(8) . . ?
C12 N4 C15 113.1(8) . . ?
C15 N4 C9 115.7(6) . . ?
N1 C1 C2 131.3(5) . . ?
N1 C1 C6 107.3(5) . . ?
C6 C1 C2 121.3(5) . . ?
C1 C2 H2 121.8 . . ?
C3 C2 C1 116.5(5) . . ?
C3 C2 H2 121.8 . . ?
C2 C3 H3 118.9 . . ?
C2 C3 C4 122.3(6) . . ?
C4 C3 H3 118.9 . . ?
C3 C4 H4 118.8 . . ?
C5 C4 C3 122.4(6) . . ?
C5 C4 H4 118.8 . . ?
C4 C5 H5 122.3 . . ?
C4 C5 C6 115.4(5) . . ?
C6 C5 H5 122.3 . . ?
N3 C6 C1 105.1(5) . . ?
N3 C6 C5 132.7(5) . . ?
C1 C6 C5 122.2(5) . . ?
N3 C7 H7A 109.2 . . ?
N3 C7 H7B 109.2 . . ?
N3 C7 C8 111.9(5) . . ?
H7A C7 H7B 107.9 . . ?
C8 C7 H7A 109.2 . . ?
C8 C7 H7B 109.2 . . ?
C7 C8 H8A 110.3 . . ?
C7 C8 H8B 110.3 . . ?
C7 C8 C9 107.2(5) . . ?
H8A C8 H8B 108.5 . . ?
C9 C8 H8A 110.3 . . ?
C9 C8 H8B 110.3 . . ?
N4 C9 C8 117.1(6) . . ?
N4 C9 H9A 108.0 . . ?
N4 C9 H9B 108.0 . . ?
C8 C9 H9A 108.0 . . ?
C8 C9 H9B 108.0 . . ?
H9A C9 H9B 107.3 . . ?
N4 C10 H10A 109.2 . . ?
N4 C10 H10B 109.2 . . ?
N4 C10 C11 112.1(9) . . ?
H10A C10 H10B 107.9 . . ?
C11 C10 H10A 109.2 . . ?
C11 C10 H10B 109.2 . . ?
C10 C11 H11A 110.2 . . ?
C10 C11 H11B 110.2 . . ?
C10 C11 C16 107.4(10) . . ?
H11A C11 H11B 108.5 . . ?
C16 C11 H11A 110.2 . . ?
C16 C11 H11B 110.2 . . ?
N4 C12 H12A 108.7 . . ?
N4 C12 H12B 108.7 . . ?
N4 C12 C13 114.3(8) . . ?
H12A C12 H12B 107.6 . . ?
C13 C12 H12A 108.7 . . ?
C13 C12 H12B 108.7 . . ?
C12 C13 H13A 109.9 . . ?
C12 C13 H13B 109.9 . . ?
C12 C13 C16 109.0(8) . . ?
H13A C13 H13B 108.3 . . ?
C16 C13 H13A 109.9 . . ?
C16 C13 H13B 109.9 . . ?
O1 C14 H14 113.2 . . ?
O1 C14 C15 99.5(12) . . ?
C15 C14 H14 113.2 . . ?
C16 C14 O1 103.9(13) . . ?
C16 C14 H14 113.2 . . ?
C16 C14 C15 112.7(10) . . ?
N4 C15 C14 109.8(9) . . ?
N4 C15 H15A 109.7 . . ?
N4 C15 H15B 109.7 . . ?
C14 C15 H15A 109.7 . . ?
C14 C15 H15B 109.7 . . ?
H15A C15 H15B 108.2 . . ?
C11 C16 H16 110.4 . . ?
C13 C16 C11 105.2(11) . . ?
C13 C16 H16 110.4 . . ?
C14 C16 C11 104.3(10) . . ?
C14 C16 C13 115.7(12) . . ?
C14 C16 H16 110.4 . . ?
H17A C17 H17B 109.5 . . ?
H17A C17 H17C 109.5 . . ?
H17B C17 H17C 109.5 . . ?
C18 C17 H17A 109.5 . . ?
C18 C17 H17B 109.5 . . ?
C18 C17 H17C 109.5 . . ?
N5 C18 C17 173(7) . . ?

loop_
_geom_bond_atom_site_label_1
_geom_bond_atom_site_label_2
_geom_bond_distance
_geom_bond_site_symmetry_2
_geom_bond_publ_flag
I1 Cu1 2.6441(10) . ?
I1 Cu1 2.6563(10) 2_567 ?
I2 Cu1 2.6526(10) . ?
I2 Cu2 2.6705(11) . ?
I3 Cu2 2.6379(11) . ?
I3 Cu2 2.6288(10) 2_666 ?
Cu1 Cu1 2.6884(16) 2_567 ?
Cu1 N1 2.054(5) . ?
Cu2 Cu2 2.8634(18) 2_666 ?
Cu2 N2 2.104(5) . ?
O1 C14 1.479(9) . ?
N1 N2 1.304(6) . ?
N1 C1 1.377(7) . ?
N2 N3 1.352(6) . ?
N3 C6 1.354(7) . ?
N3 C7 1.470(7) . ?
N4 C9 1.501(8) . ?
N4 C10 1.485(12) . ?
N4 C12 1.474(10) . ?
N4 C15 1.489(12) . ?
C1 C2 1.400(8) . ?
C1 C6 1.399(7) . ?
C2 H2 0.9500 . ?
C2 C3 1.361(8) . ?
C3 H3 0.9500 . ?
C3 C4 1.419(9) . ?
C4 H4 0.9500 . ?
C4 C5 1.366(9) . ?
C5 H5 0.9500 . ?
C5 C6 1.411(7) . ?
C7 H7A 0.9900 . ?
C7 H7B 0.9900 . ?
C7 C8 1.512(8) . ?
C8 H8A 0.9900 . ?
C8 H8B 0.9900 . ?
C8 C9 1.518(9) . ?
C9 H9A 0.9900 . ?
C9 H9B 0.9900 . ?
C10 H10A 0.9900 . ?
C10 H10B 0.9900 . ?
C10 C11 1.546(14) . ?
C11 H11A 0.9900 . ?
C11 H11B 0.9900 . ?
C11 C16 1.549(17) . ?
C12 H12A 0.9900 . ?
C12 H12B 0.9900 . ?
C12 C13 1.480(12) . ?
C13 H13A 0.9900 . ?
C13 H13B 0.9900 . ?
C13 C16 1.484(15) . ?
C14 H14 1.0000 . ?
C14 C15 1.515(14) . ?
C14 C16 1.429(18) . ?
C15 H15A 0.9900 . ?
C15 H15B 0.9900 . ?
C16 H16 1.0000 . ?
N5 C18 1.149(16) . ?
C17 H17A 0.9800 . ?
C17 H17B 0.9800 . ?
C17 H17C 0.9800 . ?
C17 C18 1.456(17) . ?

loop_
_geom_torsion_atom_site_label_1
_geom_torsion_atom_site_label_2
_geom_torsion_atom_site_label_3
_geom_torsion_atom_site_label_4
_geom_torsion
_geom_torsion_site_symmetry_1
_geom_torsion_site_symmetry_2
_geom_torsion_site_symmetry_3
_geom_torsion_site_symmetry_4
_geom_torsion_publ_flag
Cu1 N1 N2 Cu2 2.8(6) . . . . ?
Cu1 N1 N2 N3 -173.2(4) . . . . ?
Cu1 N1 C1 C2 -4.0(10) . . . . ?
Cu1 N1 C1 C6 172.0(4) . . . . ?
Cu2 N2 N3 C6 -174.8(4) . . . . ?
Cu2 N2 N3 C7 3.4(8) . . . . ?
O1 C14 C15 N4 -107.1(13) . . . . ?
O1 C14 C16 C11 167.2(11) . . . . ?
O1 C14 C16 C13 52.1(13) . . . . ?
N1 N2 N3 C6 0.7(6) . . . . ?
N1 N2 N3 C7 178.9(5) . . . . ?
N1 C1 C2 C3 176.5(6) . . . . ?
N1 C1 C6 N3 1.1(6) . . . . ?
N1 C1 C6 C5 -177.4(5) . . . . ?
N2 N1 C1 C2 -176.8(6) . . . . ?
N2 N1 C1 C6 -0.7(6) . . . . ?
N2 N3 C6 C1 -1.1(6) . . . . ?
N2 N3 C6 C5 177.1(6) . . . . ?
N2 N3 C7 C8 98.8(7) . . . . ?
N3 C7 C8 C9 -179.4(5) . . . . ?
N4 C10 C11 C16 4.9(15) . . . . ?
N4 C12 C13 C16 4.0(18) . . . . ?
C1 N1 N2 Cu2 176.0(4) . . . . ?
C1 N1 N2 N3 0.0(6) . . . . ?
C1 C2 C3 C4 -1.3(10) . . . . ?
C2 C1 C6 N3 177.6(6) . . . . ?
C2 C1 C6 C5 -0.9(9) . . . . ?
C2 C3 C4 C5 1.6(11) . . . . ?
C3 C4 C5 C6 -1.3(10) . . . . ?
C4 C5 C6 N3 -177.0(6) . . . . ?
C4 C5 C6 C1 1.0(9) . . . . ?
C6 N3 C7 C8 -83.3(7) . . . . ?
C6 C1 C2 C3 0.9(9) . . . . ?
C7 N3 C6 C1 -179.2(5) . . . . ?
C7 N3 C6 C5 -0.9(11) . . . . ?
C7 C8 C9 N4 174.0(6) . . . . ?
C9 N4 C10 C11 -178.7(9) . . . . ?
C9 N4 C12 C13 174.9(11) . . . . ?
C9 N4 C15 C14 177.5(9) . . . . ?
C10 N4 C9 C8 -70.4(9) . . . . ?
C10 N4 C12 C13 58.9(14) . . . . ?
C10 N4 C15 C14 -62.2(12) . . . . ?
C10 C11 C16 C13 58.4(13) . . . . ?
C10 C11 C16 C14 -63.9(14) . . . . ?
C12 N4 C9 C8 177.1(9) . . . . ?
C12 N4 C10 C11 -62.1(12) . . . . ?
C12 N4 C15 C14 49.8(14) . . . . ?
C12 C13 C16 C11 -63.8(14) . . . . ?
C12 C13 C16 C14 50.8(16) . . . . ?
C15 N4 C9 C8 47.8(11) . . . . ?
C15 N4 C10 C11 56.7(12) . . . . ?
C15 N4 C12 C13 -54.2(15) . . . . ?
C15 C14 C16 C11 60.4(15) . . . . ?
C15 C14 C16 C13 -54.7(15) . . . . ?
C16 C14 C15 N4 2.5(17) . . . . ?
